data_7062928
loop_
_publ_author_name
'Khan, Rais Ahmad'
'AlFawaz, Amal'
'Hasan, Imran'
'AlMuryyi, Nouf A.'
'Alhamed, Afnan A.'
'Laeeq, Sameen'
'Dey, Sandeep'
'Paul, Anup'
'Alsalme, Ali'

_publ_section_title
;
 Multifaceted properties of an engineered three-dimensional
 Zn(ii)--metal--organic coordination polymer: synthesis, crystal
 structure, efficient photocatalytic degradation of an organic dye and
 selective luminescent sensing
;
_journal_issue 3
_journal_name_full 'New Journal of Chemistry'
_journal_page_first 1287
_journal_page_last 1299
_journal_paper_doi 10.1039/D3NJ04709A
_journal_volume 48
_journal_year 2024
_chemical_formula_moiety 'C22 H14 N10 O12 Zn3, [+ solvent]'
_chemical_formula_sum 'C22 H14 N10 O12 Zn3'
_chemical_formula_weight 806.54
_space_group_crystal_system monoclinic
_space_group_IT_number 15
_space_group_name_Hall '-C 2yc'
_space_group_name_H-M_alt 'C 1 2/c 1'
_atom_sites_solution_hydrogens geom
_atom_sites_solution_primary dual
_atom_sites_solution_secondary difmap
_audit_creation_method SHELXL-2018/3
_audit_update_record
;
2022-01-23 deposited with the CCDC.	2023-12-08 downloaded from the CCDC.
;
_cell_angle_alpha 90
_cell_angle_beta 92.646(4)
_cell_angle_gamma 90
_cell_formula_units_Z 4
_cell_length_a 20.2481(19)
_cell_length_b 16.8091(19)
_cell_length_c 15.4170(13)
_cell_measurement_reflns_used 8323
_cell_measurement_temperature 150(2)
_cell_measurement_theta_max 28.2452
_cell_measurement_theta_min 2.4277
_cell_volume 5241.6(9)
_computing_cell_refinement 'SAINT V8.40B (Bruker, 2020)'
_computing_data_collection 'Apex4 v2021.10-RC6 (Bruker, 2021)'
_computing_data_reduction 'SAINT V8.40B (Bruker, 2020)'
_computing_structure_refinement
;  
SHELXL-2018/3 (Sheldrick, 2015, 2018), 
SHELXLE Rev1275(H\"ubschle et al., 2011)
;
_computing_structure_solution 'SHELXT (Sheldrick, 2015)'
_diffrn_ambient_temperature 150(2)
_diffrn_detector_area_resol_mean 7.4074
_diffrn_measured_fraction_theta_full 0.998
_diffrn_measured_fraction_theta_max 0.995
_diffrn_measurement_device_type
;
Bruker AXS D8 Quest diffractometer with PhotonII charge-integrating pixel 
array detector (CPAD)
;
_diffrn_measurement_method 'omega and phi scans'
_diffrn_radiation_monochromator 'Triumph curved graphite crystal'
_diffrn_radiation_type MoK\a
_diffrn_radiation_wavelength 0.71073
_diffrn_reflns_av_R_equivalents 0.0770
_diffrn_reflns_av_unetI/netI 0.0456
_diffrn_reflns_Laue_measured_fraction_full 0.998
_diffrn_reflns_Laue_measured_fraction_max 0.995
_diffrn_reflns_limit_h_max 26
_diffrn_reflns_limit_h_min -26
_diffrn_reflns_limit_k_max 22
_diffrn_reflns_limit_k_min 0
_diffrn_reflns_limit_l_max 20
_diffrn_reflns_limit_l_min 0
_diffrn_reflns_number 34720
_diffrn_reflns_point_group_measured_fraction_full 0.998
_diffrn_reflns_point_group_measured_fraction_max 0.995
_diffrn_reflns_theta_full 25.242
_diffrn_reflns_theta_max 28.291
_diffrn_reflns_theta_min 2.761
_diffrn_source 'fine focus sealed tube X-ray source'
_diffrn_source_current '30 mA'
_diffrn_source_voltage '50 kV'
_exptl_absorpt_coefficient_mu 1.406
_exptl_absorpt_correction_T_max 0.745686
_exptl_absorpt_correction_T_min 0.626617
_exptl_absorpt_correction_type multi-scan
_exptl_absorpt_process_details
;
TWINABS 2012/1: Krause, L., Herbst-Irmer, R., Sheldrick G.M. & Stalke D.
(2015). J. Appl. Cryst. 48 3-10.
;
_exptl_crystal_colour colourless
_exptl_crystal_density_diffrn 1.022
_exptl_crystal_description needle
_exptl_crystal_F_000 1608
_exptl_crystal_size_max 0.550
_exptl_crystal_size_mid 0.050
_exptl_crystal_size_min 0.040
_refine_diff_density_max 0.634
_refine_diff_density_min -0.859
_refine_diff_density_rms 0.094
_refine_ls_extinction_coef 0.0017(2)
_refine_ls_extinction_expression Fc^*^=kFc[1+0.001xFc^2^\l^3^/sin(2\q)]^-1/4^
_refine_ls_extinction_method 'SHELXL-2018/3 (Sheldrick 2018)'
_refine_ls_goodness_of_fit_ref 1.072
_refine_ls_hydrogen_treatment constr
_refine_ls_matrix_type full
_refine_ls_number_parameters 271
_refine_ls_number_reflns 6492
_refine_ls_number_restraints 235
_refine_ls_restrained_S_all 1.059
_refine_ls_R_factor_all 0.0800
_refine_ls_R_factor_gt 0.0550
_refine_ls_shift/su_max 0.001
_refine_ls_shift/su_mean 0.000
_refine_ls_structure_factor_coef Fsqd
_refine_ls_weighting_details 'w=1/[\s^2^(Fo^2^)+(0.0475P)^2^+28.2678P] where P=(Fo^2^+2Fc^2^)/3'
_refine_ls_weighting_scheme calc
_refine_ls_wR_factor_gt 0.1311
_refine_ls_wR_factor_ref 0.1463
_reflns_Friedel_coverage 0.000
_reflns_number_gt 4986
_reflns_number_total 6492
_reflns_threshold_expression 'I > 2\s(I)'
_cod_data_source_file d3nj04709a2.cif
_cod_data_source_block zn5_0m_5_sq
_cod_depositor_comments 'Adding full bibliography for 7062928.cif.'
_cod_original_sg_symbol_H-M 'C 2/c'
_cod_database_code 7062928
_shelx_shelxl_version_number 2018/3
_shelx_space_group_comment
;
The symmetry employed for this shelxl refinement is uniquely defined
by the following loop, which should always be used as a source of
symmetry information in preference to the above space-group names.
They are only intended as comments.
;
_shelx_estimated_absorpt_t_min 0.512
_shelx_estimated_absorpt_t_max 0.946

loop_
_space_group_symop_operation_xyz
'x, y, z'
'-x, y, -z+1/2'
'x+1/2, y+1/2, z'
'-x+1/2, y+1/2, -z+1/2'
'-x, -y, -z'
'x, -y, z-1/2'
'-x+1/2, -y+1/2, -z'
'x+1/2, -y+1/2, z-1/2'

loop_
_atom_site_label
_atom_site_type_symbol
_atom_site_fract_x
_atom_site_fract_y
_atom_site_fract_z
_atom_site_U_iso_or_equiv
_atom_site_adp_type
_atom_site_occupancy
_atom_site_site_symmetry_order
_atom_site_calc_flag
_atom_site_refinement_flags_posn
_atom_site_refinement_flags_adp
_atom_site_refinement_flags_occupancy
_atom_site_disorder_assembly
_atom_site_disorder_group
Zn1 Zn 0.58869(2) 0.48423(4) 0.52013(3) 0.03629(18) Uani 1 1 d . . . . .
Zn2 Zn 0.500000 0.74828(5) 0.750000 0.03191(19) Uani 1 2 d DS T P . .
O1 O 0.64539(17) 0.5181(3) 0.4299(2) 0.0654(14) Uani 1 1 d . . . . .
O4 O 0.91365(17) 0.7024(2) 0.2295(2) 0.0492(10) Uani 1 1 d . . . . .
O5 O 0.69956(19) 0.6384(3) 0.0597(2) 0.0568(12) Uani 1 1 d . . . . .
O6 O 0.63428(17) 0.5543(3) 0.1256(2) 0.0465(10) Uani 1 1 d . . . . .
N1 N 0.50412(18) 0.6743(2) 0.6474(2) 0.0316(7) Uani 0.53(2) 1 d D U P A 1
C10 C 0.5534(5) 0.6264(8) 0.6208(8) 0.0313(19) Uani 0.53(2) 1 d D U P A 1
N2 N 0.5353(8) 0.5727(11) 0.5618(11) 0.0320(19) Uani 0.53(2) 1 d D U P A 1
N3 N 0.4666(6) 0.5851(8) 0.5463(8) 0.032(2) Uani 0.53(2) 1 d D U P A 1
C11 C 0.4520(5) 0.6442(8) 0.5971(8) 0.031(2) Uani 0.53(2) 1 d D U P A 1
N4 N 0.6174(4) 0.6354(8) 0.6505(11) 0.049(3) Uani 0.53(2) 1 d D U P A 1
H4A H 0.648493 0.604794 0.630313 0.059 Uiso 0.53(2) 1 calc R U P A 1
H4B H 0.627738 0.671803 0.689843 0.059 Uiso 0.53(2) 1 calc R U P A 1
N5 N 0.3880(4) 0.6713(8) 0.6027(7) 0.034(2) Uani 0.53(2) 1 d D U P A 1
H5A H 0.355668 0.648662 0.571588 0.041 Uiso 0.53(2) 1 calc R U P A 1
H5B H 0.379484 0.711151 0.637499 0.041 Uiso 0.53(2) 1 calc R U P A 1
N1B N 0.50412(18) 0.6743(2) 0.6474(2) 0.0316(7) Uani 0.47(2) 1 d D U P A 2
C10B C 0.5527(5) 0.6211(9) 0.6388(9) 0.033(2) Uani 0.47(2) 1 d D U P A 2
N2B N 0.5387(8) 0.5737(13) 0.5715(12) 0.032(2) Uani 0.47(2) 1 d D U P A 2
N3B N 0.4761(7) 0.6002(9) 0.5370(9) 0.030(2) Uani 0.47(2) 1 d D U P A 2
C11B C 0.4581(6) 0.6587(9) 0.5851(9) 0.034(2) Uani 0.47(2) 1 d D U P A 2
N4B N 0.6092(6) 0.6153(9) 0.6902(10) 0.045(3) Uani 0.47(2) 1 d D U P A 2
H4BA H 0.638714 0.578543 0.679509 0.054 Uiso 0.47(2) 1 calc R U P A 2
H4BB H 0.616109 0.648228 0.734016 0.054 Uiso 0.47(2) 1 calc R U P A 2
N5B N 0.4021(7) 0.7043(9) 0.5737(10) 0.050(3) Uani 0.47(2) 1 d D U P A 2
H5BA H 0.373978 0.694934 0.529656 0.060 Uiso 0.47(2) 1 calc R U P A 2
H5BB H 0.394391 0.742984 0.610345 0.060 Uiso 0.47(2) 1 calc R U P A 2
C1 C 0.7342(3) 0.5756(3) 0.3621(3) 0.0399(11) Uani 1 1 d . . . . .
O2 O 0.7274(3) 0.5598(4) 0.5149(3) 0.103(2) Uani 1 1 d . . . . .
O3 O 0.9353(2) 0.6431(3) 0.3545(3) 0.0587(12) Uani 1 1 d . . . . .
C2 C 0.7993(3) 0.6028(3) 0.3644(3) 0.0427(12) Uani 1 1 d . . . . .
H2 H 0.825003 0.602087 0.417508 0.051 Uiso 1 1 calc R U . . .
C3 C 0.8270(2) 0.6310(3) 0.2892(3) 0.0393(11) Uani 1 1 d . . . . .
C4 C 0.7894(2) 0.6322(3) 0.2111(3) 0.0384(11) Uani 1 1 d . . . . .
H4 H 0.807676 0.652784 0.160131 0.046 Uiso 1 1 calc R U . . .
C5 C 0.7247(2) 0.6029(3) 0.2081(3) 0.0347(10) Uani 1 1 d . . . . .
C6 C 0.6980(2) 0.5745(3) 0.2836(3) 0.0362(11) Uani 1 1 d . . . . .
H6 H 0.654291 0.553917 0.281319 0.043 Uiso 1 1 calc R U . . .
C7 C 0.7015(3) 0.5486(4) 0.4432(3) 0.0459(13) Uani 1 1 d . . . . .
C8 C 0.8970(3) 0.6606(3) 0.2931(3) 0.0439(13) Uani 1 1 d . . . . .
C9 C 0.6838(2) 0.6005(3) 0.1237(3) 0.0384(11) Uani 1 1 d . . . . .

loop_
_atom_site_aniso_label
_atom_site_aniso_U_11
_atom_site_aniso_U_22
_atom_site_aniso_U_33
_atom_site_aniso_U_23
_atom_site_aniso_U_13
_atom_site_aniso_U_12
Zn1 0.0217(2) 0.0702(4) 0.0169(2) -0.0027(2) -0.00131(18) 0.0183(2)
Zn2 0.0228(3) 0.0301(3) 0.0412(4) 0.000 -0.0155(3) 0.000
O1 0.0251(17) 0.148(5) 0.0234(16) 0.011(2) 0.0074(13) 0.008(2)
O4 0.0401(18) 0.048(2) 0.057(2) 0.0250(17) -0.0274(17) -0.0219(16)
O5 0.046(2) 0.087(3) 0.0363(18) 0.025(2) -0.0182(16) -0.035(2)
O6 0.0337(17) 0.081(3) 0.0239(15) 0.0041(17) -0.0068(13) -0.0291(18)
N1 0.0179(14) 0.0446(19) 0.0315(16) -0.0003(15) -0.0050(13) 0.0037(14)
C10 0.016(3) 0.043(3) 0.035(4) 0.006(3) -0.002(3) 0.005(3)
N2 0.014(3) 0.051(3) 0.031(4) 0.002(3) -0.003(3) 0.008(3)
N3 0.018(4) 0.053(4) 0.023(3) 0.001(3) -0.002(3) 0.015(3)
C11 0.020(3) 0.049(4) 0.024(4) 0.001(3) -0.005(3) 0.008(3)
N4 0.017(4) 0.061(6) 0.068(7) -0.023(6) -0.004(5) 0.006(4)
N5 0.018(3) 0.053(6) 0.031(4) -0.012(4) -0.010(3) 0.004(4)
N1B 0.0179(14) 0.0446(19) 0.0315(16) -0.0003(15) -0.0050(13) 0.0037(14)
C10B 0.020(3) 0.045(4) 0.032(4) 0.001(4) -0.004(3) 0.002(3)
N2B 0.017(3) 0.051(4) 0.029(4) 0.002(4) -0.002(3) 0.007(3)
N3B 0.016(4) 0.051(4) 0.023(4) -0.002(3) -0.006(3) 0.011(3)
C11B 0.024(3) 0.052(4) 0.026(4) -0.003(4) -0.006(3) 0.011(3)
N4B 0.021(4) 0.068(7) 0.047(6) -0.010(6) -0.007(4) 0.009(4)
N5B 0.039(6) 0.054(7) 0.054(6) -0.016(5) -0.022(5) 0.020(5)
C1 0.045(3) 0.051(3) 0.023(2) 0.000(2) -0.008(2) -0.005(2)
O2 0.127(5) 0.152(5) 0.026(2) 0.006(3) -0.018(2) -0.080(4)
O3 0.047(2) 0.070(3) 0.056(2) 0.022(2) -0.0314(19) -0.020(2)
C2 0.041(3) 0.055(3) 0.031(2) 0.005(2) -0.015(2) -0.013(2)
C3 0.035(2) 0.049(3) 0.032(2) 0.004(2) -0.016(2) -0.013(2)
C4 0.034(2) 0.049(3) 0.030(2) 0.008(2) -0.0136(19) -0.013(2)
C5 0.032(2) 0.046(3) 0.025(2) 0.0050(19) -0.0053(17) -0.013(2)
C6 0.029(2) 0.052(3) 0.027(2) 0.001(2) -0.0042(17) -0.008(2)
C7 0.053(3) 0.061(4) 0.024(2) -0.001(2) -0.001(2) -0.004(3)
C8 0.043(3) 0.041(3) 0.045(3) 0.009(2) -0.028(2) -0.010(2)
C9 0.025(2) 0.063(3) 0.026(2) 0.007(2) -0.0074(18) -0.014(2)

loop_
_atom_type_symbol
_atom_type_description
_atom_type_scat_dispersion_real
_atom_type_scat_dispersion_imag
_atom_type_scat_source
C C 0.0033 0.0016 'International Tables Vol C Tables 4.2.6.8 and 6.1.1.4'
H H 0.0000 0.0000 'International Tables Vol C Tables 4.2.6.8 and 6.1.1.4'
N N 0.0061 0.0033 'International Tables Vol C Tables 4.2.6.8 and 6.1.1.4'
O O 0.0106 0.0060 'International Tables Vol C Tables 4.2.6.8 and 6.1.1.4'
Zn Zn 0.2839 1.4301 'International Tables Vol C Tables 4.2.6.8 and 6.1.1.4'

loop_
_geom_angle_atom_site_label_1
_geom_angle_atom_site_label_2
_geom_angle_atom_site_label_3
_geom_angle
_geom_angle_site_symmetry_1
_geom_angle_site_symmetry_3
_geom_angle_publ_flag
N3 Zn1 O1 98.6(4) 5_666 . ?
N3 Zn1 O6 119.7(5) 5_666 6_566 ?
O1 Zn1 O6 115.22(15) . 6_566 ?
N3 Zn1 N2 108.9(4) 5_666 . ?
O1 Zn1 N2 111.6(7) . . ?
O6 Zn1 N2 103.0(5) 6_566 . ?
O1 Zn1 N2B 113.2(8) . . ?
O6 Zn1 N2B 98.6(5) 6_566 . ?
N3 Zn1 N3B 8.1(7) 5_666 5_666 ?
O1 Zn1 N3B 106.2(4) . 5_666 ?
O6 Zn1 N3B 112.9(4) 6_566 5_666 ?
N2 Zn1 N3B 107.8(7) . 5_666 ?
N2B Zn1 N3B 110.9(5) . 5_666 ?
O4 Zn2 O4 129.6(2) 7_666 8_466 ?
O4 Zn2 N1B 108.66(16) 7_666 . ?
O4 Zn2 N1B 101.81(14) 8_466 . ?
O4 Zn2 N1 108.66(16) 7_666 . ?
O4 Zn2 N1 101.81(14) 8_466 . ?
O4 Zn2 N1 101.81(14) 7_666 2_656 ?
O4 Zn2 N1 108.67(16) 8_466 2_656 ?
N1 Zn2 N1 103.9(2) . 2_656 ?
C7 O1 Zn1 124.6(3) . . ?
C8 O4 Zn2 112.4(3) . 7_666 ?
C9 O6 Zn1 121.9(3) . 6_565 ?
C10 N1 C11 99.6(7) . . ?
C10 N1 Zn2 131.2(5) . . ?
C11 N1 Zn2 127.6(5) . . ?
N2 C10 N1 115.3(8) . . ?
N2 C10 N4 122.5(10) . . ?
N1 C10 N4 122.2(10) . . ?
C10 N2 N3 104.8(9) . . ?
C10 N2 Zn1 127.1(9) . . ?
N3 N2 Zn1 127.4(9) . . ?
C11 N3 N2 105.0(9) . . ?
C11 N3 Zn1 130.5(8) . 5_666 ?
N2 N3 Zn1 123.7(9) . 5_666 ?
N3 C11 N1 115.3(8) . . ?
N3 C11 N5 121.8(9) . . ?
N1 C11 N5 122.8(9) . . ?
C10 N4 H4A 120.0 . . ?
C10 N4 H4B 120.0 . . ?
H4A N4 H4B 120.0 . . ?
C11 N5 H5A 120.0 . . ?
C11 N5 H5B 120.0 . . ?
H5A N5 H5B 120.0 . . ?
C11B N1B C10B 106.8(8) . . ?
C11B N1B Zn2 129.3(6) . . ?
C10B N1B Zn2 123.1(6) . . ?
N2B C10B N1B 110.3(9) . . ?
N2B C10B N4B 123.6(11) . . ?
N1B C10B N4B 126.1(11) . . ?
C10B N2B N3B 105.0(10) . . ?
C10B N2B Zn1 131.9(10) . . ?
N3B N2B Zn1 123.1(9) . . ?
C11B N3B N2B 107.0(10) . . ?
N3B C11B N1B 110.9(9) . . ?
N3B C11B N5B 127.1(10) . . ?
N1B C11B N5B 121.8(10) . . ?
C10B N4B H4BA 120.0 . . ?
C10B N4B H4BB 120.0 . . ?
H4BA N4B H4BB 120.0 . . ?
C11B N5B H5BA 120.0 . . ?
C11B N5B H5BB 120.0 . . ?
H5BA N5B H5BB 120.0 . . ?
C6 C1 C2 119.1(5) . . ?
C6 C1 C7 119.0(5) . . ?
C2 C1 C7 121.9(4) . . ?
C3 C2 C1 120.5(4) . . ?
C3 C2 H2 119.8 . . ?
C1 C2 H2 119.8 . . ?
C2 C3 C4 119.9(4) . . ?
C2 C3 C8 119.6(4) . . ?
C4 C3 C8 120.5(4) . . ?
C3 C4 C5 119.8(4) . . ?
C3 C4 H4 120.1 . . ?
C5 C4 H4 120.1 . . ?
C6 C5 C4 119.5(4) . . ?
C6 C5 C9 119.5(4) . . ?
C4 C5 C9 121.0(4) . . ?
C1 C6 C5 121.1(4) . . ?
C1 C6 H6 119.4 . . ?
C5 C6 H6 119.4 . . ?
O2 C7 O1 124.2(5) . . ?
O2 C7 C1 121.2(5) . . ?
O1 C7 C1 114.6(4) . . ?
O3 C8 O4 123.2(5) . . ?
O3 C8 C3 120.8(5) . . ?
O4 C8 C3 116.0(4) . . ?
O5 C9 O6 124.8(4) . . ?
O5 C9 C5 121.7(4) . . ?
O6 C9 C5 113.5(4) . . ?

loop_
_geom_bond_atom_site_label_1
_geom_bond_atom_site_label_2
_geom_bond_distance
_geom_bond_site_symmetry_2
_geom_bond_publ_flag
Zn1 N3 1.885(12) 5_666 ?
Zn1 O1 1.930(4) . ?
Zn1 O6 1.944(3) 6_566 ?
Zn1 N2 1.964(12) . ?
Zn1 N2B 1.997(13) . ?
Zn1 N3B 2.099(13) 5_666 ?
Zn2 O4 1.948(3) 7_666 ?
Zn2 O4 1.948(3) 8_466 ?
Zn2 N1B 2.017(4) . ?
Zn2 N1 2.017(4) . ?
Zn2 N1 2.017(4) 2_656 ?
O1 C7 1.254(7) . ?
O4 C8 1.264(6) . ?
O5 C9 1.229(6) . ?
O6 C9 1.269(6) . ?
N1 C10 1.361(10) . ?
N1 C11 1.377(10) . ?
C10 N2 1.321(11) . ?
C10 N4 1.363(10) . ?
N2 N3 1.416(10) . ?
N3 C11 1.308(11) . ?
C11 N5 1.379(10) . ?
N4 H4A 0.8800 . ?
N4 H4B 0.8800 . ?
N5 H5A 0.8800 . ?
N5 H5B 0.8800 . ?
N1B C11B 1.333(11) . ?
N1B C10B 1.341(11) . ?
C10B N2B 1.328(12) . ?
C10B N4B 1.365(11) . ?
N2B N3B 1.423(12) . ?
N3B C11B 1.294(11) . ?
C11B N5B 1.374(11) . ?
N4B H4BA 0.8800 . ?
N4B H4BB 0.8800 . ?
N5B H5BA 0.8800 . ?
N5B H5BB 0.8800 . ?
C1 C6 1.385(6) . ?
C1 C2 1.395(7) . ?
C1 C7 1.511(7) . ?
O2 C7 1.216(6) . ?
O3 C8 1.232(5) . ?
C2 C3 1.393(7) . ?
C2 H2 0.9500 . ?
C3 C4 1.394(6) . ?
C3 C8 1.501(7) . ?
C4 C5 1.397(6) . ?
C4 H4 0.9500 . ?
C5 C6 1.391(6) . ?
C5 C9 1.511(6) . ?
C6 H6 0.9500 . ?
